data_4501163
loop_
_publ_author_name
'Yan, Xuhuan'
'Li, Yafei'
'Wang, Qiong'
'Huang, Xiaoguang'
'Zhang, Ye'
'Gao, Cunji'
'Liu, Weisheng'
'Tang, Yu'
'Zhang, Hongrui'
'Shao, Yongliang'

_publ_section_title
;
 Two- to One-Dimensional: Radii-Dependent Self-Assembly Crystal Structures
 and Luminescent Properties of Lanthanide Coordination Polymers with an
 Amide Type Semirigid Bridging Ligand
;
_journal_issue 9
_journal_name_full 'Crystal Growth &amp; Design'
_journal_page_first 4205
_journal_paper_doi 10.1021/cg200816f
_journal_volume 11
_journal_year 2011
_chemical_formula_sum 'C54 H55 N6 Nd O18.5'
_chemical_formula_weight 1228.28
_chemical_name_systematic
; 
 ? 
;
_space_group_IT_number 15
_symmetry_cell_setting monoclinic
_symmetry_space_group_name_Hall '-C 2yc'
_symmetry_space_group_name_H-M 'C 1 2/c 1'
_atom_sites_solution_hydrogens geom
_atom_sites_solution_primary direct
_atom_sites_solution_secondary difmap
_audit_creation_method SHELXL-97
_cell_angle_alpha 90.00
_cell_angle_beta 95.746(3)
_cell_angle_gamma 90.00
_cell_formula_units_Z 8
_cell_length_a 36.7013(13)
_cell_length_b 19.0487(6)
_cell_length_c 22.8374(7)
_cell_measurement_reflns_used 4710
_cell_measurement_temperature 296(2)
_cell_measurement_theta_max 25.65
_cell_measurement_theta_min 2.56
_cell_volume 15885.7(9)
_computing_cell_refinement 'Bruker SAINT'
_computing_data_collection 'Bruker APEX2'
_computing_data_reduction 'Bruker SAINT'
_computing_molecular_graphics 'Bruker SHELXTL'
_computing_publication_material 'Bruker SHELXTL'
_computing_structure_refinement 'SHELXL-97 (Sheldrick, 1997)'
_computing_structure_solution 'SHELXS-97 (Sheldrick, 1990)'
_diffrn_ambient_temperature 296(2)
_diffrn_measured_fraction_theta_full 0.953
_diffrn_measured_fraction_theta_max 0.953
_diffrn_measurement_device_type 'Bruker APEX-II CCD'
_diffrn_measurement_method '\f and \w scans'
_diffrn_radiation_monochromator graphite
_diffrn_radiation_source 'fine-focus sealed tube'
_diffrn_radiation_type MoK\a
_diffrn_radiation_wavelength 0.71073
_diffrn_reflns_av_R_equivalents 0.1505
_diffrn_reflns_av_sigmaI/netI 0.1963
_diffrn_reflns_limit_h_max 44
_diffrn_reflns_limit_h_min -35
_diffrn_reflns_limit_k_max 23
_diffrn_reflns_limit_k_min -23
_diffrn_reflns_limit_l_max 27
_diffrn_reflns_limit_l_min -27
_diffrn_reflns_number 40874
_diffrn_reflns_theta_full 25.77
_diffrn_reflns_theta_max 25.77
_diffrn_reflns_theta_min 2.11
_diffrn_standards_number 0
_exptl_absorpt_coefficient_mu 0.709
_exptl_absorpt_correction_T_max 0.8830
_exptl_absorpt_correction_T_min 0.8427
_exptl_absorpt_correction_type none
_exptl_crystal_colour purple
_exptl_crystal_density_diffrn 1.027
_exptl_crystal_density_method 'not measured'
_exptl_crystal_description block
_exptl_crystal_F_000 5032
_exptl_crystal_size_max 0.25
_exptl_crystal_size_mid 0.20
_exptl_crystal_size_min 0.18
_refine_diff_density_max 0.991
_refine_diff_density_min -0.534
_refine_diff_density_rms 0.066
_refine_ls_extinction_method none
_refine_ls_goodness_of_fit_ref 0.804
_refine_ls_hydrogen_treatment constr
_refine_ls_matrix_type full
_refine_ls_number_parameters 608
_refine_ls_number_reflns 14534
_refine_ls_number_restraints 0
_refine_ls_restrained_S_all 0.804
_refine_ls_R_factor_all 0.1814
_refine_ls_R_factor_gt 0.0563
_refine_ls_shift/su_max 0.020
_refine_ls_shift/su_mean 0.000
_refine_ls_structure_factor_coef Fsqd
_refine_ls_weighting_details 'calc w=1/[\s^2^(Fo^2^)+(0.0532P)^2^+0.7274P] where P=(Fo^2^+2Fc^2^)/3'
_refine_ls_weighting_scheme calc
_refine_ls_wR_factor_gt 0.1131
_refine_ls_wR_factor_ref 0.1501
_reflns_number_gt 5447
_reflns_number_total 14534
_reflns_threshold_expression >2sigma(I)
_cod_data_source_file cg200816f_si_002.cif
_cod_data_source_block c2c_(Compound_2)
_cod_depositor_comments
;
The following automatic conversions were performed:

'_symmetry_cell_setting' value 'Monoclinic' changed to 'monoclinic'
according to /home/saulius/struct/CIF-dictionaries/cif_core.dic
dictionary named 'cif_core.dic' version 2.4.1 from 2010-06-29.

Automatic conversion script
Id: cif_fix_values 1715 2011-07-08 13:25:40Z adriana 
;
_cod_original_sg_symbol_H-M C2/c
_cod_original_formula_sum 'C54 H55 N6 Nd O18.50'
_cod_database_code 4501163

loop_
_symmetry_equiv_pos_as_xyz
'x, y, z'
'-x, y, -z+1/2'
'x+1/2, y+1/2, z'
'-x+1/2, y+1/2, -z+1/2'
'-x, -y, -z'
'x, -y, z-1/2'
'-x+1/2, -y+1/2, -z'
'x+1/2, -y+1/2, z-1/2'

loop_
_atom_site_label
_atom_site_type_symbol
_atom_site_fract_x
_atom_site_fract_y
_atom_site_fract_z
_atom_site_U_iso_or_equiv
_atom_site_adp_type
_atom_site_occupancy
_atom_site_symmetry_multiplicity
_atom_site_calc_flag
_atom_site_refinement_flags
_atom_site_disorder_assembly
_atom_site_disorder_group
Nd1 Nd 0.174661(10) -0.011249(16) 1.030855(13) 0.06523(15) Uani 1 1 d . . 1
N1 N 0.1179(3) -0.1000(5) 1.0784(3) 0.110(2) Uani 1 1 d . A 1
N2 N 0.1405(2) 0.1211(4) 1.0631(4) 0.095(2) Uani 1 1 d . B 1
N3 N 0.2277(2) -0.0331(3) 1.1369(3) 0.0782(16) Uani 1 1 d . C 1
N4 N 0.2304(2) 0.3866(3) 0.5369(2) 0.0891(17) Uani 1 1 d . D 1
H4A H 0.2166 0.3560 0.5513 0.107 Uiso 1 1 calc R D 1
N5 N 0.08435(19) -0.0235(4) 0.8931(2) 0.127(3) Uani 1 1 d . E 1
H5A H 0.0720 -0.0222 0.8591 0.152 Uiso 1 1 calc R E 1
N6 N 0.19831(15) 0.1516(3) 0.9060(3) 0.0904(17) Uani 1 1 d . D 1
H6A H 0.2066 0.1877 0.8890 0.108 Uiso 1 1 calc R D 1
O1 O 0.11981(14) -0.0334(3) 1.0869(2) 0.1056(16) Uani 1 1 d . A 1
O2 O 0.1422(2) -0.1270(3) 1.0506(3) 0.116(2) Uani 1 1 d . A 1
O3 O 0.0944(2) -0.1337(4) 1.0984(3) 0.172(3) Uani 1 1 d . A 1
O4 O 0.19694(18) -0.0622(3) 1.1301(2) 0.0999(16) Uani 1 1 d . C 1
O5 O 0.23446(13) 0.0096(2) 1.09743(19) 0.0936(14) Uani 1 1 d . C 1
O6 O 0.24947(17) -0.0436(2) 1.1785(2) 0.1123(18) Uani 1 1 d . C 1
O7 O 0.16768(17) 0.0955(3) 1.0927(2) 0.0932(15) Uani 1 1 d . B 1
O8 O 0.12897(13) 0.0893(3) 1.0153(3) 0.0950(14) Uani 1 1 d . B 1
O9 O 0.12502(17) 0.1735(3) 1.0771(3) 0.142(2) Uani 1 1 d . B 1
O10 O 0.13913(13) -0.0382(2) 0.94173(18) 0.0851(13) Uani 1 1 d . E 1
O11 O 0.25725(13) 0.2206(2) 0.88200(19) 0.0801(12) Uani 1 1 d . D 1
O12 O 0.20601(11) 0.0739(2) 0.97873(17) 0.0766(12) Uani 1 1 d . D 1
O13 O 0.28536(13) 0.4065(2) 0.50614(19) 0.0830(13) Uani 1 1 d . . 1
O14 O 0.22334(19) 0.2698(2) 0.5973(2) 0.0978(15) Uani 1 1 d . D 1
O15 O 0.08359(13) -0.0084(3) 0.77917(18) 0.1109(17) Uani 1 1 d . E 1
O16 O 0.1196(5) 0.3517(8) 0.5740(9) 0.433(11) Uani 1 1 d . F 1
H11W H 0.1445 0.3559 0.5665 0.649 Uiso 1 1 d R F 1
H12W H 0.1256 0.3758 0.6121 0.649 Uiso 1 1 d R F 1
O17 O 0.1537(8) 0.4935(8) 0.8483(13) 0.537(19) Uani 1 1 d . G 1
H21W H 0.1776 0.4973 0.8651 0.806 Uiso 1 1 d R G 1
H22W H 0.1360 0.5096 0.8681 0.806 Uiso 1 1 d R G 1
O18 O 0.4027(11) 0.2689(12) 0.7388(14) 0.88(4) Uani 1 1 d . H 1
H31W H 0.3775 0.2579 0.7338 1.321 Uiso 1 1 d R H 1
H32W H 0.4222 0.2956 0.7474 1.321 Uiso 1 1 d R H 1
O19 O 0.0743(12) 0.2932(15) 0.546(4) 0.85(8) Uani 0.50 1 d P I 1
H41W H 0.0900 0.2640 0.5653 1.270 Uiso 0.50 1 d PR I 1
H42W H 0.0707 0.2901 0.5039 1.270 Uiso 0.50 1 d PR I 1
C1 C 0.2396(2) 0.2539(3) 0.7464(3) 0.082(2) Uani 1 1 d . D 1
H1A H 0.2481 0.2082 0.7435 0.099 Uiso 1 1 calc R D 1
C2 C 0.2503(2) 0.2923(4) 0.7977(3) 0.082(2) Uani 1 1 d . D 1
C3 C 0.2361(2) 0.3588(5) 0.8015(3) 0.100(3) Uani 1 1 d . D 1
H3A H 0.2421 0.3854 0.8352 0.120 Uiso 1 1 calc R D 1
C4 C 0.2141(3) 0.3852(4) 0.7577(4) 0.121(3) Uani 1 1 d . D 1
H4B H 0.2053 0.4306 0.7613 0.145 Uiso 1 1 calc R D 1
C5 C 0.2040(2) 0.3496(4) 0.7083(4) 0.102(2) Uani 1 1 d . D 1
H5B H 0.1882 0.3703 0.6788 0.122 Uiso 1 1 calc R D 1
C6 C 0.2171(2) 0.2804(4) 0.7006(3) 0.084(2) Uani 1 1 d . D 1
C7 C 0.2062(2) 0.2404(4) 0.6468(3) 0.105(3) Uani 1 1 d . D 1
H7A H 0.2135 0.1917 0.6525 0.126 Uiso 1 1 calc R D 1
H7B H 0.1798 0.2418 0.6384 0.126 Uiso 1 1 calc R D 1
C8 C 0.2583(3) 0.2542(4) 0.5895(3) 0.082(2) Uani 1 1 d . D 1
C9 C 0.2742(4) 0.1951(5) 0.6145(4) 0.120(3) Uani 1 1 d . D 1
H9A H 0.2614 0.1672 0.6388 0.143 Uiso 1 1 calc R D 1
C10 C 0.3086(5) 0.1772(5) 0.6038(4) 0.145(4) Uani 1 1 d . D 1
H10A H 0.3187 0.1361 0.6200 0.174 Uiso 1 1 calc R D 1
C11 C 0.3295(3) 0.2193(5) 0.5687(4) 0.128(3) Uani 1 1 d . D 1
H11A H 0.3532 0.2070 0.5622 0.153 Uiso 1 1 calc R D 1
C12 C 0.3130(3) 0.2804(4) 0.5439(3) 0.103(2) Uani 1 1 d . D 1
H12A H 0.3256 0.3090 0.5199 0.124 Uiso 1 1 calc R D 1
C13 C 0.2776(2) 0.2978(4) 0.5554(3) 0.0771(19) Uani 1 1 d . D 1
C14 C 0.2647(3) 0.3678(4) 0.5299(3) 0.0767(19) Uani 1 1 d . D 1
C15 C 0.2149(2) 0.4548(4) 0.5220(3) 0.100(2) Uani 1 1 d . D 1
H15A H 0.1920 0.4488 0.4972 0.119 Uiso 1 1 calc R D 1
H15B H 0.2315 0.4809 0.4998 0.119 Uiso 1 1 calc R D 1
C16 C 0.2078(2) 0.4959(3) 0.5760(2) 0.092(2) Uani 1 1 d G D 1
C17 C 0.23576(16) 0.5060(3) 0.6210(3) 0.112(2) Uani 1 1 d G D 1
H17A H 0.2590 0.4883 0.6173 0.134 Uiso 1 1 calc R D 1
C18 C 0.2289(3) 0.5424(4) 0.6715(3) 0.133(3) Uani 1 1 d G D 1
H18A H 0.2476 0.5491 0.7016 0.160 Uiso 1 1 calc R D 1
C19 C 0.1941(3) 0.5688(3) 0.6769(3) 0.179(6) Uani 1 1 d G D 1
H19A H 0.1895 0.5932 0.7107 0.215 Uiso 1 1 calc R D 1
C20 C 0.1662(2) 0.5588(4) 0.6319(5) 0.205(6) Uani 1 1 d G D 1
H20A H 0.1429 0.5764 0.6356 0.246 Uiso 1 1 calc R D 1
C21 C 0.17302(17) 0.5223(4) 0.5815(4) 0.142(3) Uani 1 1 d G D 1
H21A H 0.1543 0.5156 0.5514 0.171 Uiso 1 1 calc R D 1
C22 C 0.2771(2) 0.2632(4) 0.8453(3) 0.100(2) Uani 1 1 d . D 1
H22A H 0.2956 0.2355 0.8284 0.120 Uiso 1 1 calc R D 1
H22B H 0.2892 0.3011 0.8680 0.120 Uiso 1 1 calc R D 1
C23 C 0.2740(2) 0.1984(3) 0.9342(3) 0.0713(17) Uani 1 1 d . D 1
C24 C 0.3096(2) 0.2181(4) 0.9549(4) 0.098(2) Uani 1 1 d . D 1
H24A H 0.3236 0.2446 0.9313 0.118 Uiso 1 1 calc R D 1
C25 C 0.3238(2) 0.1982(4) 1.0101(4) 0.108(3) Uani 1 1 d . D 1
H25A H 0.3470 0.2140 1.0243 0.129 Uiso 1 1 calc R D 1
C26 C 0.3057(2) 0.1571(4) 1.0442(3) 0.096(2) Uani 1 1 d . D 1
H26A H 0.3165 0.1433 1.0810 0.115 Uiso 1 1 calc R D 1
C27 C 0.2706(2) 0.1350(3) 1.0247(3) 0.0803(19) Uani 1 1 d . D 1
H27A H 0.2577 0.1068 1.0488 0.096 Uiso 1 1 calc R D 1
C28 C 0.25466(19) 0.1542(3) 0.9699(3) 0.0647(16) Uani 1 1 d . D 1
C29 C 0.21781(19) 0.1248(3) 0.9510(3) 0.0689(17) Uani 1 1 d . D 1
C30 C 0.1632(3) 0.1233(6) 0.8833(5) 0.1648(17) Uani 1 1 d . D 1
H30A H 0.1465 0.1256 0.9135 0.198 Uiso 1 1 calc R D 1
H30B H 0.1660 0.0744 0.8728 0.198 Uiso 1 1 calc R D 1
C31 C 0.1479(2) 0.1627(4) 0.8314(3) 0.1648(17) Uani 1.000(19) 1 d G D 1
C32 C 0.1265(2) 0.2231(4) 0.8281(3) 0.1648(17) Uani 1 1 d G D 1
H32A H 0.1209 0.2460 0.8635 0.198 Uiso 1 1 d R D 1
C33 C 0.11332(17) 0.2502(3) 0.7736(4) 0.1648(17) Uani 1 1 d G D 1
H33A H 0.0986 0.2919 0.7714 0.198 Uiso 1 1 d R D 1
C34 C 0.12148(19) 0.2170(4) 0.7223(3) 0.1648(17) Uani 1 1 d G D 1
H34A H 0.1126 0.2351 0.6858 0.198 Uiso 1 1 calc R D 1
C35 C 0.1429(2) 0.1566(4) 0.7256(3) 0.1648(17) Uani 1 1 d G D 1
H35A H 0.1483 0.1344 0.6912 0.198 Uiso 1 1 calc R D 1
C36 C 0.15608(17) 0.1295(3) 0.7801(4) 0.1648(17) Uani 1 1 d G D 1
H36A H 0.1704 0.0891 0.7822 0.198 Uiso 1 1 calc R D 1
C37 C 0.13467(18) -0.0510(3) 0.8382(2) 0.0648(16) Uani 1 1 d . E 1
C38 C 0.1174(2) -0.0382(4) 0.7815(3) 0.0833(19) Uani 1 1 d . E 1
C39 C 0.1361(2) -0.0522(4) 0.7329(3) 0.099(2) Uani 1 1 d . E 1
H39A H 0.1248 -0.0425 0.6954 0.119 Uiso 1 1 calc R E 1
C40 C 0.1700(2) -0.0797(4) 0.7386(3) 0.106(2) Uani 1 1 d . E 1
H40A H 0.1816 -0.0895 0.7051 0.127 Uiso 1 1 calc R E 1
C41 C 0.1878(2) -0.0934(4) 0.7931(3) 0.109(3) Uani 1 1 d . E 1
H41A H 0.2114 -0.1115 0.7972 0.130 Uiso 1 1 calc R E 1
C42 C 0.1695(2) -0.0798(3) 0.8415(3) 0.091(2) Uani 1 1 d . E 1
H42A H 0.1812 -0.0904 0.8785 0.109 Uiso 1 1 calc R E 1
C43 C 0.1189(2) -0.0370(3) 0.8945(3) 0.0780(19) Uani 1 1 d . E 1
C44 C 0.0648(3) -0.0105(7) 0.9437(4) 0.181(5) Uani 1 1 d . E 1
H44A H 0.0788 -0.0288 0.9786 0.217 Uiso 1 1 calc R E 1
H44B H 0.0621 0.0397 0.9488 0.217 Uiso 1 1 calc R E 1
C45 C 0.0297(2) -0.0425(6) 0.9374(4) 0.209(3) Uani 1 1 d G E 1
C46 C -0.0048(3) -0.0145(4) 0.9206(4) 0.209(3) Uani 1 1 d G E 1
H46A H -0.0072 0.0325 0.9099 0.251 Uiso 1 1 calc R E 1
C47 C -0.03571(18) -0.0568(6) 0.9199(3) 0.209(3) Uani 1 1 d G E 1
H47A H -0.0588 -0.0380 0.9087 0.251 Uiso 1 1 calc R E 1
C48 C -0.0322(2) -0.1270(5) 0.9359(3) 0.209(3) Uani 1 1 d G E 1
H48A H -0.0528 -0.1553 0.9354 0.251 Uiso 1 1 calc R E 1
C49 C 0.0023(3) -0.1550(4) 0.9527(3) 0.209(3) Uani 1 1 d G E 1
H49A H 0.0047 -0.2020 0.9634 0.251 Uiso 1 1 calc R E 1
C50 C 0.03320(18) -0.1127(6) 0.9534(3) 0.209(3) Uani 1 1 d G E 1
H50A H 0.0562 -0.1314 0.9646 0.251 Uiso 1 1 calc R E 1
C51 C 0.0648(2) 0.0097(5) 0.7231(3) 0.121(3) Uani 1 1 d . E 1
H51A H 0.0590 -0.0323 0.7000 0.146 Uiso 1 1 calc R E 1
H51B H 0.0801 0.0398 0.7014 0.146 Uiso 1 1 calc R E 1
C52 C 0.0310(3) 0.0468(6) 0.7348(6) 0.176(3) Uani 1 1 d . E 1
C53 C 0.0000 0.0121(8) 0.7500 0.176(3) Uani 1 2 d S . 1
H53A H 0.0000 -0.0368 0.7500 0.211 Uiso 1 2 calc SR . 1
C54 C 0.0296(3) 0.1180(6) 0.7322(6) 0.176(3) Uani 1 1 d . E 1
H54A H 0.0487 0.1429 0.7183 0.211 Uiso 1 1 calc R E 1
C55 C 0.0000 0.1533(8) 0.7500 0.176(3) Uani 1 2 d S . 1
H55A H 0.0000 0.2021 0.7500 0.211 Uiso 1 2 calc SR . 1

loop_
_atom_site_aniso_label
_atom_site_aniso_U_11
_atom_site_aniso_U_22
_atom_site_aniso_U_33
_atom_site_aniso_U_23
_atom_site_aniso_U_13
_atom_site_aniso_U_12
Nd1 0.0835(3) 0.0699(2) 0.04156(17) 0.00168(17) 0.00253(14) -0.0118(2)
N1 0.137(7) 0.108(7) 0.083(5) 0.018(5) 0.011(5) -0.049(6)
N2 0.096(6) 0.072(5) 0.126(7) -0.015(5) 0.054(5) -0.019(5)
N3 0.116(6) 0.067(4) 0.047(3) 0.002(3) -0.013(4) 0.004(4)
N4 0.102(5) 0.090(4) 0.075(4) 0.016(3) 0.006(4) -0.011(4)
N5 0.071(5) 0.255(8) 0.056(3) -0.040(4) 0.014(3) -0.035(5)
N6 0.077(4) 0.097(4) 0.090(4) 0.028(3) -0.025(3) -0.032(3)
O1 0.104(4) 0.122(4) 0.094(4) 0.027(3) 0.026(3) -0.012(3)
O2 0.166(6) 0.096(4) 0.089(4) -0.009(3) 0.022(4) -0.037(4)
O3 0.180(7) 0.182(6) 0.161(6) 0.034(5) 0.050(5) -0.089(6)
O4 0.128(5) 0.095(3) 0.073(3) 0.021(3) -0.013(3) -0.016(3)
O5 0.118(4) 0.097(3) 0.062(3) 0.012(3) -0.016(3) -0.022(3)
O6 0.163(5) 0.090(3) 0.073(3) 0.002(3) -0.041(4) 0.008(3)
O7 0.106(4) 0.089(3) 0.085(4) -0.015(3) 0.011(3) -0.009(3)
O8 0.095(4) 0.087(3) 0.105(4) 0.013(3) 0.022(3) 0.004(3)
O9 0.110(5) 0.099(4) 0.226(7) -0.040(4) 0.059(5) -0.008(4)
O10 0.090(3) 0.113(3) 0.050(2) -0.003(2) -0.006(2) -0.013(3)
O11 0.099(4) 0.079(3) 0.062(3) 0.008(2) 0.006(3) -0.028(2)
O12 0.079(3) 0.084(3) 0.067(3) 0.021(2) 0.006(2) -0.017(2)
O13 0.096(4) 0.082(3) 0.070(3) 0.015(2) 0.005(3) -0.011(3)
O14 0.134(5) 0.097(3) 0.060(3) 0.005(2) 0.003(3) -0.030(3)
O15 0.068(3) 0.215(5) 0.049(2) -0.006(3) -0.001(2) 0.026(4)
O16 0.364(19) 0.364(17) 0.54(3) 0.113(18) -0.114(19) -0.023(16)
O17 0.58(4) 0.284(16) 0.77(5) -0.15(2) 0.17(4) 0.005(18)
O18 1.36(10) 0.47(3) 0.74(5) -0.19(3) -0.26(5) 0.63(5)
O19 0.48(6) 0.18(2) 1.8(2) 0.03(5) -0.43(9) -0.13(3)
C1 0.118(7) 0.070(4) 0.060(4) 0.000(4) 0.014(4) -0.030(4)
C2 0.116(6) 0.077(5) 0.053(4) 0.004(4) 0.014(4) -0.041(4)
C3 0.154(8) 0.085(6) 0.062(5) -0.005(4) 0.021(5) -0.050(5)
C4 0.220(11) 0.070(5) 0.076(6) -0.007(5) 0.035(7) -0.019(6)
C5 0.139(7) 0.082(6) 0.084(6) 0.019(4) 0.007(5) -0.007(5)
C6 0.121(6) 0.079(5) 0.053(4) 0.011(4) 0.010(4) -0.035(4)
C7 0.160(8) 0.093(5) 0.059(4) 0.001(4) 0.003(5) -0.051(5)
C8 0.122(8) 0.069(5) 0.050(4) -0.007(4) -0.012(5) -0.015(5)
C9 0.197(11) 0.079(6) 0.085(6) -0.005(5) 0.021(7) 0.000(7)
C10 0.254(15) 0.089(7) 0.088(7) 0.012(5) 0.001(8) 0.026(9)
C11 0.152(9) 0.105(7) 0.124(8) -0.003(6) 0.001(7) 0.046(7)
C12 0.132(8) 0.086(6) 0.091(6) -0.008(4) 0.004(5) 0.010(5)
C13 0.098(6) 0.071(5) 0.059(4) -0.008(4) -0.010(4) -0.001(4)
C14 0.088(7) 0.087(6) 0.052(4) -0.010(4) -0.009(4) -0.008(5)
C15 0.099(6) 0.116(6) 0.081(5) 0.031(5) -0.006(4) 0.009(5)
C16 0.100(6) 0.081(5) 0.096(6) 0.031(4) 0.021(5) -0.002(4)
C17 0.130(7) 0.126(7) 0.077(5) 0.012(5) 0.002(5) 0.001(5)
C18 0.192(12) 0.112(7) 0.093(7) 0.021(6) 0.001(7) -0.023(7)
C19 0.221(15) 0.133(8) 0.198(15) 0.009(8) 0.088(14) 0.014(10)
C20 0.179(13) 0.237(15) 0.208(15) 0.002(13) 0.056(13) 0.068(11)
C21 0.118(9) 0.165(9) 0.144(9) 0.011(7) 0.016(7) 0.031(7)
C22 0.119(7) 0.114(6) 0.068(5) 0.012(4) 0.019(5) -0.049(5)
C23 0.080(5) 0.070(4) 0.063(4) -0.008(3) 0.001(4) -0.010(4)
C24 0.103(7) 0.109(6) 0.082(6) -0.005(4) 0.005(5) -0.033(5)
C25 0.106(7) 0.131(6) 0.082(6) -0.005(5) -0.011(5) -0.046(5)
C26 0.094(6) 0.114(6) 0.075(5) 0.001(4) -0.014(5) -0.012(5)
C27 0.102(6) 0.076(4) 0.060(4) -0.004(3) -0.007(4) -0.010(4)
C28 0.075(5) 0.063(4) 0.057(4) 0.001(3) 0.007(4) -0.012(3)
C29 0.080(5) 0.069(4) 0.058(4) 0.006(3) 0.007(4) -0.002(4)
C30 0.163(4) 0.182(4) 0.141(4) 0.025(3) -0.026(3) -0.032(3)
C31 0.163(4) 0.182(4) 0.141(4) 0.025(3) -0.026(3) -0.032(3)
C32 0.163(4) 0.182(4) 0.141(4) 0.025(3) -0.026(3) -0.032(3)
C33 0.163(4) 0.182(4) 0.141(4) 0.025(3) -0.026(3) -0.032(3)
C34 0.163(4) 0.182(4) 0.141(4) 0.025(3) -0.026(3) -0.032(3)
C35 0.163(4) 0.182(4) 0.141(4) 0.025(3) -0.026(3) -0.032(3)
C36 0.163(4) 0.182(4) 0.141(4) 0.025(3) -0.026(3) -0.032(3)
C37 0.056(4) 0.094(4) 0.043(4) 0.000(3) -0.002(3) -0.002(3)
C38 0.067(5) 0.128(6) 0.053(4) 0.000(4) -0.001(4) 0.000(4)
C39 0.091(6) 0.156(7) 0.049(4) -0.010(4) -0.002(4) 0.017(5)
C40 0.095(6) 0.154(7) 0.070(5) -0.011(5) 0.012(5) 0.028(5)
C41 0.101(6) 0.168(7) 0.058(5) -0.007(5) 0.011(5) 0.047(5)
C42 0.104(7) 0.107(5) 0.060(4) 0.003(4) -0.005(4) 0.004(5)
C43 0.064(5) 0.108(5) 0.061(5) -0.007(4) 0.003(4) -0.027(4)
C44 0.090(6) 0.365(16) 0.096(6) -0.054(8) 0.048(5) -0.057(8)
C45 0.130(4) 0.356(9) 0.144(4) -0.019(5) 0.022(4) -0.015(5)
C46 0.130(4) 0.356(9) 0.144(4) -0.019(5) 0.022(4) -0.015(5)
C47 0.130(4) 0.356(9) 0.144(4) -0.019(5) 0.022(4) -0.015(5)
C48 0.130(4) 0.356(9) 0.144(4) -0.019(5) 0.022(4) -0.015(5)
C49 0.130(4) 0.356(9) 0.144(4) -0.019(5) 0.022(4) -0.015(5)
C50 0.130(4) 0.356(9) 0.144(4) -0.019(5) 0.022(4) -0.015(5)
C51 0.093(6) 0.192(8) 0.072(5) 0.009(5) -0.026(4) 0.010(6)
C52 0.090(5) 0.164(6) 0.272(8) 0.010(9) 0.009(5) 0.015(6)
C53 0.090(5) 0.164(6) 0.272(8) 0.010(9) 0.009(5) 0.015(6)
C54 0.090(5) 0.164(6) 0.272(8) 0.010(9) 0.009(5) 0.015(6)
C55 0.090(5) 0.164(6) 0.272(8) 0.010(9) 0.009(5) 0.015(6)

loop_
_atom_type_symbol
_atom_type_description
_atom_type_scat_dispersion_real
_atom_type_scat_dispersion_imag
_atom_type_scat_source
C C 0.0033 0.0016 'International Tables Vol C Tables 4.2.6.8 and 6.1.1.4'
H H 0.0000 0.0000 'International Tables Vol C Tables 4.2.6.8 and 6.1.1.4'
N N 0.0061 0.0033 'International Tables Vol C Tables 4.2.6.8 and 6.1.1.4'
O O 0.0106 0.0060 'International Tables Vol C Tables 4.2.6.8 and 6.1.1.4'
Nd Nd -0.1943 3.0179 'International Tables Vol C Tables 4.2.6.8 and 6.1.1.4'

loop_
_geom_angle_atom_site_label_1
_geom_angle_atom_site_label_2
_geom_angle_atom_site_label_3
_geom_angle
_geom_angle_site_symmetry_1
_geom_angle_site_symmetry_3
O13 Nd1 O10 81.76(15) 4_546 .
O13 Nd1 O12 85.65(15) 4_546 .
O10 Nd1 O12 88.26(14) . .
O13 Nd1 O7 147.53(18) 4_546 .
O10 Nd1 O7 125.74(19) . .
O12 Nd1 O7 79.10(15) . .
O13 Nd1 O4 84.79(16) 4_546 .
O10 Nd1 O4 142.33(17) . .
O12 Nd1 O4 125.63(18) . .
O7 Nd1 O4 81.23(18) . .
O13 Nd1 O1 128.76(18) 4_546 .
O10 Nd1 O1 90.09(16) . .
O12 Nd1 O1 144.89(18) . .
O7 Nd1 O1 73.58(19) . .
O4 Nd1 O1 71.56(19) . .
O13 Nd1 O8 150.89(16) 4_546 .
O10 Nd1 O8 75.17(18) . .
O12 Nd1 O8 76.26(14) . .
O7 Nd1 O8 50.58(18) . .
O4 Nd1 O8 124.29(17) . .
O1 Nd1 O8 69.45(17) . .
O13 Nd1 O2 79.0(2) 4_546 .
O10 Nd1 O2 74.84(16) . .
O12 Nd1 O2 158.52(17) . .
O7 Nd1 O2 121.5(2) . .
O4 Nd1 O2 68.10(19) . .
O1 Nd1 O2 50.2(2) . .
O8 Nd1 O2 111.0(2) . .
O13 Nd1 O5 77.87(15) 4_546 .
O10 Nd1 O5 155.22(15) . .
O12 Nd1 O5 76.32(14) . .
O7 Nd1 O5 70.77(19) . .
O4 Nd1 O5 49.34(17) . .
O1 Nd1 O5 113.69(16) . .
O8 Nd1 O5 118.51(17) . .
O2 Nd1 O5 114.37(17) . .
O3 N1 O2 123.2(9) . .
O3 N1 O1 120.0(10) . .
O2 N1 O1 116.8(7) . .
O9 N2 O7 123.6(9) . .
O9 N2 O8 119.4(9) . .
O7 N2 O8 117.0(7) . .
O6 N3 O4 123.1(7) . .
O6 N3 O5 121.0(7) . .
O4 N3 O5 115.9(6) . .
C14 N4 C15 124.6(6) . .
C14 N4 H4A 117.7 . .
C15 N4 H4A 117.7 . .
C43 N5 C44 125.4(7) . .
C43 N5 H5A 117.3 . .
C44 N5 H5A 117.3 . .
C29 N6 C30 122.6(6) . .
C29 N6 H6A 118.7 . .
C30 N6 H6A 118.7 . .
N1 O1 Nd1 97.0(5) . .
N1 O2 Nd1 95.9(5) . .
N3 O4 Nd1 98.5(4) . .
N3 O5 Nd1 96.2(4) . .
N2 O7 Nd1 97.7(5) . .
N2 O8 Nd1 94.6(5) . .
C43 O10 Nd1 166.3(4) . .
C23 O11 C22 118.8(5) . .
C29 O12 Nd1 170.5(4) . .
C14 O13 Nd1 173.9(4) . 4_556
C8 O14 C7 120.5(6) . .
C38 O15 C51 119.3(5) . .
H11W O16 H12W 89.1 . .
H21W O17 H22W 118.5 . .
H31W O18 H32W 156.6 . .
H41W O19 H42W 118.8 . .
C6 C1 C2 123.0(7) . .
C6 C1 H1A 118.5 . .
C2 C1 H1A 118.5 . .
C3 C2 C1 117.1(7) . .
C3 C2 C22 121.3(7) . .
C1 C2 C22 121.5(7) . .
C4 C3 C2 120.6(7) . .
C4 C3 H3A 119.7 . .
C2 C3 H3A 119.7 . .
C3 C4 C5 123.0(8) . .
C3 C4 H4B 118.5 . .
C5 C4 H4B 118.5 . .
C4 C5 C6 120.4(8) . .
C4 C5 H5B 119.8 . .
C6 C5 H5B 119.8 . .
C1 C6 C5 115.9(7) . .
C1 C6 C7 122.8(7) . .
C5 C6 C7 121.2(7) . .
O14 C7 C6 110.2(5) . .
O14 C7 H7A 109.6 . .
C6 C7 H7A 109.6 . .
O14 C7 H7B 109.6 . .
C6 C7 H7B 109.6 . .
H7A C7 H7B 108.1 . .
O14 C8 C9 120.0(9) . .
O14 C8 C13 119.4(7) . .
C9 C8 C13 120.6(10) . .
C10 C9 C8 119.9(10) . .
C10 C9 H9A 120.0 . .
C8 C9 H9A 120.0 . .
C9 C10 C11 121.9(10) . .
C9 C10 H10A 119.0 . .
C11 C10 H10A 119.0 . .
C12 C11 C10 117.5(10) . .
C12 C11 H11A 121.3 . .
C10 C11 H11A 121.3 . .
C13 C12 C11 119.7(8) . .
C13 C12 H12A 120.2 . .
C11 C12 H12A 120.2 . .
C8 C13 C12 120.2(7) . .
C8 C13 C14 126.1(8) . .
C12 C13 C14 113.6(7) . .
O13 C14 N4 121.7(7) . .
O13 C14 C13 121.2(8) . .
N4 C14 C13 117.0(8) . .
N4 C15 C16 111.8(6) . .
N4 C15 H15A 109.3 . .
C16 C15 H15A 109.3 . .
N4 C15 H15B 109.3 . .
C16 C15 H15B 109.3 . .
H15A C15 H15B 107.9 . .
C17 C16 C21 120.0 . .
C17 C16 C15 120.2(6) . .
C21 C16 C15 119.8(6) . .
C16 C17 C18 120.0 . .
C16 C17 H17A 120.0 . .
C18 C17 H17A 120.0 . .
C19 C18 C17 120.0 . .
C19 C18 H18A 120.0 . .
C17 C18 H18A 120.0 . .
C20 C19 C18 120.0 . .
C20 C19 H19A 120.0 . .
C18 C19 H19A 120.0 . .
C19 C20 C21 120.0 . .
C19 C20 H20A 120.0 . .
C21 C20 H20A 120.0 . .
C20 C21 C16 120.0 . .
C20 C21 H21A 120.0 . .
C16 C21 H21A 120.0 . .
O11 C22 C2 107.5(6) . .
O11 C22 H22A 110.2 . .
C2 C22 H22A 110.2 . .
O11 C22 H22B 110.2 . .
C2 C22 H22B 110.2 . .
H22A C22 H22B 108.5 . .
O11 C23 C24 122.9(6) . .
O11 C23 C28 118.9(6) . .
C24 C23 C28 118.2(6) . .
C25 C24 C23 119.7(7) . .
C25 C24 H24A 120.2 . .
C23 C24 H24A 120.2 . .
C26 C25 C24 122.4(8) . .
C26 C25 H25A 118.8 . .
C24 C25 H25A 118.8 . .
C25 C26 C27 119.6(7) . .
C25 C26 H26A 120.2 . .
C27 C26 H26A 120.2 . .
C28 C27 C26 120.6(7) . .
C28 C27 H27A 119.7 . .
C26 C27 H27A 119.7 . .
C27 C28 C23 119.4(6) . .
C27 C28 C29 117.1(6) . .
C23 C28 C29 123.5(6) . .
O12 C29 N6 120.8(6) . .
O12 C29 C28 119.5(6) . .
N6 C29 C28 119.7(6) . .
N6 C30 C31 110.8(8) . .
N6 C30 H30A 109.5 . .
C31 C30 H30A 109.5 . .
N6 C30 H30B 109.5 . .
C31 C30 H30B 109.5 . .
H30A C30 H30B 108.1 . .
C32 C31 C36 120.0 . .
C32 C31 C30 129.4(8) . .
C36 C31 C30 110.5(8) . .
C33 C32 C31 120.0 . .
C33 C32 H32A 120.0 . .
C31 C32 H32A 120.0 . .
C32 C33 C34 120.0 . .
C32 C33 H33A 120.0 . .
C34 C33 H33A 120.0 . .
C35 C34 C33 120.0 . .
C35 C34 H34A 120.0 . .
C33 C34 H34A 120.0 . .
C36 C35 C34 120.0 . .
C36 C35 H35A 120.0 . .
C34 C35 H35A 120.0 . .
C35 C36 C31 120.0 . .
C35 C36 H36A 120.0 . .
C31 C36 H36A 120.0 . .
C42 C37 C38 116.6(6) . .
C42 C37 C43 117.3(6) . .
C38 C37 C43 126.1(7) . .
O15 C38 C39 124.8(6) . .
O15 C38 C37 115.7(6) . .
C39 C38 C37 119.5(7) . .
C40 C39 C38 121.5(7) . .
C40 C39 H39A 119.2 . .
C38 C39 H39A 119.2 . .
C39 C40 C41 120.9(7) . .
C39 C40 H40A 119.5 . .
C41 C40 H40A 119.5 . .
C40 C41 C42 117.9(7) . .
C40 C41 H41A 121.0 . .
C42 C41 H41A 121.0 . .
C41 C42 C37 123.5(7) . .
C41 C42 H42A 118.3 . .
C37 C42 H42A 118.3 . .
O10 C43 N5 121.5(6) . .
O10 C43 C37 119.8(7) . .
N5 C43 C37 118.6(6) . .
C45 C44 N5 111.3(8) . .
C45 C44 H44A 109.4 . .
N5 C44 H44A 109.4 . .
C45 C44 H44B 109.4 . .
N5 C44 H44B 109.4 . .
H44A C44 H44B 108.0 . .
C46 C45 C50 120.0 . .
C46 C45 C44 131.0(9) . .
C50 C45 C44 109.0(9) . .
C45 C46 C47 120.0 . .
C45 C46 H46A 120.0 . .
C47 C46 H46A 120.0 . .
C46 C47 C48 120.0 . .
C46 C47 H47A 120.0 . .
C48 C47 H47A 120.0 . .
C49 C48 C47 120.0 . .
C49 C48 H48A 120.0 . .
C47 C48 H48A 120.0 . .
C50 C49 C48 120.0 . .
C50 C49 H49A 120.0 . .
C48 C49 H49A 120.0 . .
C49 C50 C45 120.0 . .
C49 C50 H50A 120.0 . .
C45 C50 H50A 120.0 . .
O15 C51 C52 106.9(8) . .
O15 C51 H51A 110.3 . .
C52 C51 H51A 110.3 . .
O15 C51 H51B 110.3 . .
C52 C51 H51B 110.3 . .
H51A C51 H51B 108.6 . .
C54 C52 C53 117.2(13) . .
C54 C52 C51 120.0(11) . .
C53 C52 C51 122.8(11) . .
C52 C53 C52 123.1(16) 2_556 .
C52 C53 H53A 118.4 2_556 .
C52 C53 H53A 118.4 . .
C52 C54 C55 120.3(13) . .
C52 C54 H54A 119.9 . .
C55 C54 H54A 119.9 . .
C54 C55 C54 121.3(16) . 2_556
C54 C55 H55A 119.3 . .
C54 C55 H55A 119.3 2_556 .

loop_
_geom_bond_atom_site_label_1
_geom_bond_atom_site_label_2
_geom_bond_distance
_geom_bond_site_symmetry_2
Nd1 O13 2.360(5) 4_546
Nd1 O10 2.361(4) .
Nd1 O12 2.375(4) .
Nd1 O7 2.503(5) .
Nd1 O4 2.526(4) .
Nd1 O1 2.527(5) .
Nd1 O8 2.547(5) .
Nd1 O2 2.568(5) .
Nd1 O5 2.572(4) .
N1 O3 1.203(8) .
N1 O2 1.254(8) .
N1 O1 1.286(8) .
N2 O9 1.207(7) .
N2 O7 1.247(8) .
N2 O8 1.283(8) .
N3 O6 1.194(6) .
N3 O4 1.255(7) .
N3 O5 1.257(6) .
N4 C14 1.333(8) .
N4 C15 1.445(9) .
N4 H4A 0.8600 .
N5 C43 1.293(8) .
N5 C44 1.443(9) .
N5 H5A 0.8600 .
N6 C29 1.297(7) .
N6 C30 1.444(11) .
N6 H6A 0.8600 .
O10 C43 1.246(7) .
O11 C23 1.353(7) .
O11 C22 1.420(7) .
O12 C29 1.259(7) .
O13 C14 1.222(8) .
O13 Nd1 2.360(5) 4_556
O14 C8 1.347(9) .
O14 C7 1.460(8) .
O15 C38 1.362(8) .
O15 C51 1.434(8) .
O16 H11W 0.9507 .
O16 H12W 0.9878 .
O17 H21W 0.9223 .
O17 H22W 0.8844 .
O18 H31W 0.9409 .
O18 H32W 0.8861 .
O19 H41W 0.8871 .
O19 H42W 0.9559 .
C1 C6 1.362(9) .
C1 C2 1.404(8) .
C1 H1A 0.9300 .
C2 C3 1.376(10) .
C2 C22 1.499(10) .
C3 C4 1.320(11) .
C3 H3A 0.9300 .
C4 C5 1.336(10) .
C4 H4B 0.9300 .
C5 C6 1.420(9) .
C5 H5B 0.9300 .
C6 C7 1.468(9) .
C7 H7A 0.9700 .
C7 H7B 0.9700 .
C8 C9 1.366(11) .
C8 C13 1.382(9) .
C9 C10 1.351(13) .
C9 H9A 0.9300 .
C10 C11 1.414(13) .
C10 H10A 0.9300 .
C11 C12 1.404(11) .
C11 H11A 0.9300 .
C12 C13 1.390(10) .
C12 H12A 0.9300 .
C13 C14 1.512(10) .
C15 C16 1.505(9) .
C15 H15A 0.9700 .
C15 H15B 0.9700 .
C16 C17 1.3900 .
C16 C21 1.3900 .
C17 C18 1.3900 .
C17 H17A 0.9300 .
C18 C19 1.3900 .
C18 H18A 0.9300 .
C19 C20 1.3900 .
C19 H19A 0.9300 .
C20 C21 1.3900 .
C20 H20A 0.9300 .
C21 H21A 0.9300 .
C22 H22A 0.9700 .
C22 H22B 0.9700 .
C23 C24 1.395(9) .
C23 C28 1.413(8) .
C24 C25 1.369(10) .
C24 H24A 0.9300 .
C25 C26 1.329(9) .
C25 H25A 0.9300 .
C26 C27 1.385(9) .
C26 H26A 0.9300 .
C27 C28 1.376(8) .
C27 H27A 0.9300 .
C28 C29 1.488(9) .
C30 C31 1.466(11) .
C30 H30A 0.9700 .
C30 H30B 0.9700 .
C31 C32 1.3900 .
C31 C36 1.3900 .
C32 C33 1.3900 .
C32 H32A 0.9599 .
C33 C34 1.3900 .
C33 H33A 0.9599 .
C34 C35 1.3900 .
C34 H34A 0.9300 .
C35 C36 1.3900 .
C35 H35A 0.9300 .
C36 H36A 0.9300 .
C37 C42 1.386(9) .
C37 C38 1.404(8) .
C37 C43 1.486(8) .
C38 C39 1.387(9) .
C39 C40 1.345(9) .
C39 H39A 0.9300 .
C40 C41 1.372(10) .
C40 H40A 0.9300 .
C41 C42 1.374(9) .
C41 H41A 0.9300 .
C42 H42A 0.9300 .
C44 C45 1.421(10) .
C44 H44A 0.9700 .
C44 H44B 0.9700 .
C45 C46 1.3900 .
C45 C50 1.3900 .
C46 C47 1.3900 .
C46 H46A 0.9300 .
C47 C48 1.3900 .
C47 H47A 0.9300 .
C48 C49 1.3900 .
C48 H48A 0.9300 .
C49 C50 1.3900 .
C49 H49A 0.9300 .
C50 H50A 0.9300 .
C51 C52 1.476(13) .
C51 H51A 0.9700 .
C51 H51B 0.9700 .
C52 C54 1.357(14) .
C52 C53 1.390(13) .
C53 C52 1.390(13) 2_556
C53 H53A 0.9300 .
C54 C55 1.373(12) .
C54 H54A 0.9300 .
C55 C54 1.373(12) 2_556
C55 H55A 0.9300 .

loop_
_geom_torsion_atom_site_label_1
_geom_torsion_atom_site_label_2
_geom_torsion_atom_site_label_3
_geom_torsion_atom_site_label_4
_geom_torsion
_geom_torsion_site_symmetry_1
_geom_torsion_site_symmetry_4
O3 N1 O1 Nd1 -179.8(7) . .
O2 N1 O1 Nd1 2.5(7) . .
O13 Nd1 O1 N1 -10.9(5) 4_546 .
O10 Nd1 O1 N1 68.6(4) . .
O12 Nd1 O1 N1 155.7(4) . .
O7 Nd1 O1 N1 -163.9(4) . .
O4 Nd1 O1 N1 -77.9(4) . .
O8 Nd1 O1 N1 142.7(5) . .
O2 Nd1 O1 N1 -1.4(4) . .
O5 Nd1 O1 N1 -104.2(4) . .
O3 N1 O2 Nd1 179.9(7) . .
O1 N1 O2 Nd1 -2.5(7) . .
O13 Nd1 O2 N1 174.0(5) 4_546 .
O10 Nd1 O2 N1 -101.7(5) . .
O12 Nd1 O2 N1 -140.9(5) . .
O7 Nd1 O2 N1 21.2(5) . .
O4 Nd1 O2 N1 85.2(5) . .
O1 Nd1 O2 N1 1.5(4) . .
O8 Nd1 O2 N1 -34.5(5) . .
O5 Nd1 O2 N1 102.8(5) . .
O6 N3 O4 Nd1 -177.5(5) . .
O5 N3 O4 Nd1 3.8(6) . .
O13 Nd1 O4 N3 76.3(4) 4_546 .
O10 Nd1 O4 N3 145.6(3) . .
O12 Nd1 O4 N3 -4.6(4) . .
O7 Nd1 O4 N3 -74.3(4) . .
O1 Nd1 O4 N3 -149.9(4) . .
O8 Nd1 O4 N3 -102.3(4) . .
O2 Nd1 O4 N3 156.5(4) . .
O5 Nd1 O4 N3 -2.2(3) . .
O6 N3 O5 Nd1 177.6(5) . .
O4 N3 O5 Nd1 -3.7(5) . .
O13 Nd1 O5 N3 -91.4(3) 4_546 .
O10 Nd1 O5 N3 -126.8(4) . .
O12 Nd1 O5 N3 -179.8(4) . .
O7 Nd1 O5 N3 97.2(4) . .
O4 Nd1 O5 N3 2.2(3) . .
O1 Nd1 O5 N3 35.9(4) . .
O8 Nd1 O5 N3 114.4(3) . .
O2 Nd1 O5 N3 -19.5(4) . .
O9 N2 O7 Nd1 176.4(6) . .
O8 N2 O7 Nd1 -4.0(6) . .
O13 Nd1 O7 N2 146.9(4) 4_546 .
O10 Nd1 O7 N2 3.6(5) . .
O12 Nd1 O7 N2 83.4(4) . .
O4 Nd1 O7 N2 -147.6(4) . .
O1 Nd1 O7 N2 -74.3(4) . .
O8 Nd1 O7 N2 2.3(4) . .
O2 Nd1 O7 N2 -90.0(4) . .
O5 Nd1 O7 N2 162.6(4) . .
O9 N2 O8 Nd1 -176.5(5) . .
O7 N2 O8 Nd1 3.9(6) . .
O13 Nd1 O8 N2 -142.5(4) 4_546 .
O10 Nd1 O8 N2 178.8(4) . .
O12 Nd1 O8 N2 -89.3(4) . .
O7 Nd1 O8 N2 -2.2(4) . .
O4 Nd1 O8 N2 34.7(4) . .
O1 Nd1 O8 N2 83.0(4) . .
O2 Nd1 O8 N2 111.9(4) . .
O5 Nd1 O8 N2 -23.5(4) . .
O13 Nd1 O10 C43 -139.5(19) 4_546 .
O12 Nd1 O10 C43 -53.7(19) . .
O7 Nd1 O10 C43 22(2) . .
O4 Nd1 O10 C43 150.2(19) . .
O1 Nd1 O10 C43 91.2(19) . .
O8 Nd1 O10 C43 22.6(19) . .
O2 Nd1 O10 C43 140(2) . .
O5 Nd1 O10 C43 -104.6(19) . .
O13 Nd1 O12 C29 155(2) 4_546 .
O10 Nd1 O12 C29 73(2) . .
O7 Nd1 O12 C29 -54(2) . .
O4 Nd1 O12 C29 -125(2) . .
O1 Nd1 O12 C29 -15(3) . .
O8 Nd1 O12 C29 -2(2) . .
O2 Nd1 O12 C29 110(2) . .
O5 Nd1 O12 C29 -127(2) . .
C6 C1 C2 C3 2.3(10) . .
C6 C1 C2 C22 -175.6(6) . .
C1 C2 C3 C4 -1.8(10) . .
C22 C2 C3 C4 176.1(7) . .
C2 C3 C4 C5 1.1(13) . .
C3 C4 C5 C6 -0.7(13) . .
C2 C1 C6 C5 -1.9(10) . .
C2 C1 C6 C7 179.4(6) . .
C4 C5 C6 C1 1.0(11) . .
C4 C5 C6 C7 179.8(7) . .
C8 O14 C7 C6 80.5(8) . .
C1 C6 C7 O14 -110.4(8) . .
C5 C6 C7 O14 70.9(9) . .
C7 O14 C8 C9 21.4(9) . .
C7 O14 C8 C13 -159.6(5) . .
O14 C8 C9 C10 176.1(8) . .
C13 C8 C9 C10 -2.9(12) . .
C8 C9 C10 C11 2.1(15) . .
C9 C10 C11 C12 -1.2(14) . .
C10 C11 C12 C13 1.2(12) . .
O14 C8 C13 C12 -176.1(6) . .
C9 C8 C13 C12 2.8(10) . .
O14 C8 C13 C14 7.0(9) . .
C9 C8 C13 C14 -174.0(6) . .
C11 C12 C13 C8 -2.0(10) . .
C11 C12 C13 C14 175.2(6) . .
Nd1 O13 C14 N4 70(5) 4_556 .
Nd1 O13 C14 C13 -107(5) 4_556 .
C15 N4 C14 O13 -5.0(10) . .
C15 N4 C14 C13 172.1(6) . .
C8 C13 C14 O13 171.2(6) . .
C12 C13 C14 O13 -5.8(9) . .
C8 C13 C14 N4 -5.9(9) . .
C12 C13 C14 N4 177.1(6) . .
C14 N4 C15 C16 -110.6(7) . .
N4 C15 C16 C17 53.1(7) . .
N4 C15 C16 C21 -125.2(5) . .
C21 C16 C17 C18 0.0 . .
C15 C16 C17 C18 -178.3(5) . .
C16 C17 C18 C19 0.0 . .
C17 C18 C19 C20 0.0 . .
C18 C19 C20 C21 0.0 . .
C19 C20 C21 C16 0.0 . .
C17 C16 C21 C20 0.0 . .
C15 C16 C21 C20 178.3(5) . .
C23 O11 C22 C2 -168.3(6) . .
C3 C2 C22 O11 97.9(7) . .
C1 C2 C22 O11 -84.3(8) . .
C22 O11 C23 C24 2.8(9) . .
C22 O11 C23 C28 -178.0(6) . .
O11 C23 C24 C25 174.9(6) . .
C28 C23 C24 C25 -4.3(10) . .
C23 C24 C25 C26 3.9(12) . .
C24 C25 C26 C27 -2.2(12) . .
C25 C26 C27 C28 1.1(11) . .
C26 C27 C28 C23 -1.7(9) . .
C26 C27 C28 C29 176.5(6) . .
O11 C23 C28 C27 -175.9(5) . .
C24 C23 C28 C27 3.2(9) . .
O11 C23 C28 C29 6.0(9) . .
C24 C23 C28 C29 -174.8(6) . .
Nd1 O12 C29 N6 -47(3) . .
Nd1 O12 C29 C28 133(2) . .
C30 N6 C29 O12 -3.1(11) . .
C30 N6 C29 C28 176.6(7) . .
C27 C28 C29 O12 -14.4(8) . .
C23 C28 C29 O12 163.7(6) . .
C27 C28 C29 N6 165.9(6) . .
C23 C28 C29 N6 -16.0(9) . .
C29 N6 C30 C31 -178.3(8) . .
N6 C30 C31 C32 -87.1(10) . .
N6 C30 C31 C36 95.8(8) . .
C36 C31 C32 C33 0.0 . .
C30 C31 C32 C33 -176.9(8) . .
C31 C32 C33 C34 0.0 . .
C32 C33 C34 C35 0.0 . .
C33 C34 C35 C36 0.0 . .
C34 C35 C36 C31 0.0 . .
C32 C31 C36 C35 0.0 . .
C30 C31 C36 C35 177.4(7) . .
C51 O15 C38 C39 0.8(11) . .
C51 O15 C38 C37 177.0(6) . .
C42 C37 C38 O15 -178.5(6) . .
C43 C37 C38 O15 1.8(10) . .
C42 C37 C38 C39 -2.1(10) . .
C43 C37 C38 C39 178.2(6) . .
O15 C38 C39 C40 177.8(7) . .
C37 C38 C39 C40 1.7(11) . .
C38 C39 C40 C41 -1.4(13) . .
C39 C40 C41 C42 1.4(13) . .
C40 C41 C42 C37 -1.9(12) . .
C38 C37 C42 C41 2.3(10) . .
C43 C37 C42 C41 -178.0(7) . .
Nd1 O10 C43 N5 -69(2) . .
Nd1 O10 C43 C37 110.9(19) . .
C44 N5 C43 O10 -1.9(13) . .
C44 N5 C43 C37 178.5(8) . .
C42 C37 C43 O10 13.8(9) . .
C38 C37 C43 O10 -166.5(6) . .
C42 C37 C43 N5 -166.6(7) . .
C38 C37 C43 N5 13.1(10) . .
C43 N5 C44 C45 -140.5(10) . .
N5 C44 C45 C46 -99.7(10) . .
N5 C44 C45 C50 82.6(10) . .
C50 C45 C46 C47 0.0 . .
C44 C45 C46 C47 -177.5(8) . .
C45 C46 C47 C48 0.0 . .
C46 C47 C48 C49 0.0 . .
C47 C48 C49 C50 0.0 . .
C48 C49 C50 C45 0.0 . .
C46 C45 C50 C49 0.0 . .
C44 C45 C50 C49 178.0(7) . .
C38 O15 C51 C52 -174.5(7) . .
O15 C51 C52 C54 100.2(14) . .
O15 C51 C52 C53 -78.3(12) . .
C54 C52 C53 C52 -3.3(10) . 2_556
C51 C52 C53 C52 175.3(14) . 2_556
C53 C52 C54 C55 6.7(19) . .
C51 C52 C54 C55 -172.0(9) . .
C52 C54 C55 C54 -3.5(10) . 2_556
